data_4323803
loop_
_publ_author_name
'Tatsuya Kawamoto'
'Isoroku Nagasawa'
'Hiro Kuma'
'Yoshihiko Kushi'

_publ_section_title
;
 Pd...H-C Interactions. Preparation and Structure of Orthometalated
 Tetranuclear Complexes of Palladium(II) and Platinum(II)
;
_journal_name_full 'Inorganic Chemistry'
_journal_page_first 2427
_journal_page_last 2432
_journal_paper_doi 10.1021/ic950769q
_journal_volume 35
_journal_year 1996
_chemical_formula_sum 'C17 H11 N Pt S'
_chemical_formula_weight 456.44
_space_group_IT_number 88
_symmetry_cell_setting tetragonal
_symmetry_space_group_name_Hall '-I 4ad'
_symmetry_space_group_name_H-M 'I 41/a :2'
_cell_angle_alpha 90.00
_cell_angle_beta 90.00
_cell_angle_gamma 90.00
_cell_formula_units_Z 16
_cell_length_a 15.496(2)
_cell_length_b 15.496(2)
_cell_length_c 24.348(3)
_cell_measurement_reflns_used 15
_cell_measurement_temperature 296(2)
_cell_measurement_theta_max 21
_cell_measurement_theta_min 3
_cell_volume 5846.6(13)
_computing_cell_refinement 'RSLC (Rigaku Corporation, 1978)    '
_computing_data_collection 'RSLC (Rigaku Corporation, 1978)    '
_computing_data_reduction 'RSLC (Rigaku Corporation, 1978)    '
_computing_molecular_graphics 'ORTEP (Johnson, 1965)'
_computing_publication_material 'CRYSTAN (Mac Science, 1995)  '
_computing_structure_refinement 'HBLS-V (Ashida,1979)'
_computing_structure_solution 'SHELXS86 (Sheldrick, 1986)'
_diffrn_ambient_temperature 296(2)
_diffrn_measurement_device_type 'Rigaku AFC-5'
_diffrn_measurement_method theta/omega
_diffrn_radiation_type CuK\a
_diffrn_radiation_wavelength 1.54184
_diffrn_reflns_limit_h_max 17
_diffrn_reflns_limit_h_min 0
_diffrn_reflns_limit_k_max 17
_diffrn_reflns_limit_k_min 0
_diffrn_reflns_limit_l_max 27
_diffrn_reflns_limit_l_min 0
_diffrn_reflns_number 2558
_diffrn_reflns_theta_max 55
_exptl_absorpt_correction_type empirical
_exptl_crystal_colour dark_red
_exptl_crystal_density_diffrn 2.08
_exptl_crystal_description 'Square bipyramidal'
_exptl_crystal_size_max 0.15
_exptl_crystal_size_mid 0.15
_exptl_crystal_size_min 0.15
_refine_diff_density_max 0.8
_refine_diff_density_min -0.8
_refine_ls_matrix_type full
_refine_ls_number_parameters 182
_refine_ls_restrained_S_obs 1.3824
_refine_ls_R_factor_obs 0.0830
_refine_ls_shift/esd_max 0.3
_refine_ls_structure_factor_coef Fsqd
_refine_ls_weighting_details 'w =  1/ [sigma^2^(Fo)]'
_refine_ls_weighting_scheme calc
_refine_ls_wR_factor_obs 0.085
_reflns_number_observed 1275
_reflns_number_total 2302
_reflns_observed_criterion >3sigma(F)
_cod_data_source_file ic950769q_3.cif
_cod_data_source_block '[Pt~4~(1-nabz)~4~](3)'
_cod_depositor_comments
;
 Correcting a typo in the _atom_site_label data item value
 by changing it from 'Cl0' to 'C10'.

 Antanas Vaitkus,
 2017-01-15

The following automatic conversions were performed:

'_refine_ls_weighting_scheme' value 'calc w = 1/ [sigma^2^(Fo)]' was
changed to 'calc'. New tag '_refine_ls_weighting_details' was
created. The value of the new tag was set to 'w = 1/ [sigma^2^(Fo)]'.

Automatic conversion script
Id: cif_fix_values 3143 2015-03-26 13:38:13Z robertas 
;
_cod_original_cell_volume 5846.3(20)
_cod_original_sg_symbol_H-M 'I 41/a'
_cod_database_code 4323803

loop_
_symmetry_equiv_pos_as_xyz
'x, y, z'
'-x, 1/2-y, z'
'1/4-y, 3/4+x, 3/4+z'
'1/4+y, 1/4-x, 1/4+z'
'-x, -y, -z'
'x, 1/2+y, -z'
'1/4+y, 3/4-x, 3/4-z'
'1/4-y, 1/4+x, 1/4-z'
'1/2+x, 1/2+y, 1/2+z'
'1/2-x, -y, 1/2+z'
'3/4-y, 1/4+x, 1/4+z'
'3/4+y, 3/4-x, 3/4+z'
'1/2-x, 1/2-y, 1/2-z'
'1/2+x, y, 1/2-z'
'3/4+y, 1/4-x, 1/4-z'
'3/4-y, 3/4+x, 3/4-z'

loop_
_atom_site_label
_atom_site_fract_x
_atom_site_fract_y
_atom_site_fract_z
_atom_site_B_iso_or_equiv
Pt 0.0516(2) 0.3398(2) 0.0616(2) 0.031
S -0.0267(3) 0.4054(3) 0.1328(1) 0.032
N -0.0339(3) 0.3965(3) 0.0119(2) 0.029
C1 -0.1111(3) 0.4435(3) 0.0929(2) 0.028
C2 -0.1141(3) 0.4353(3) 0.0345(2) 0.030
C3 -0.1749(3) 0.4696(3) 0.0038(2) 0.048
C4 -0.2503(3) 0.5012(3) 0.0293(2) 0.033
C5 -0.2455(3) 0.5170(3) 0.0822(2) 0.072
C6 -0.1877(3) 0.4793(3) 0.1142(2) 0.055
C7 -0.0198(3) 0.3916(3) -0.0428(2) 0.033
C8 -0.0614(4) 0.3355(4) -0.0559(2) 0.045
C9 0.1029(3) 0.3090(3) 0.0089(2) 0.039
C10 0.1824(4) 0.2584(4) -0.0189(3) 0.046
C11 0.2078(3) 0.2346(3) -0.0768(2) 0.062
C12 0.1593(3) 0.2734(3) -0.1208(2) 0.044
C13 0.1895(3) 0.2497(4) -0.1711(2) 0.086
C14 0.1389(3) 0.2838(4) -0.2152(2) 0.080
C15 0.0646(4) 0.3437(4) -0.2057(2) 0.076
C16 0.0311(4) 0.3595(4) -0.1554(3) 0.040
C17 0.0901(4) 0.3221(4) -0.1085(3) 0.055
